data_4079535
loop_
_publ_author_name
'Uhl, Werner'
'Stefaniak, Christina'
'Vo\&s, Matthias'
'K\"osters, Jutta'
'Rogel, Friedhelm'

_publ_section_title
;
 Gallium--Gallium Bonds As Effective Templates for the Generation of
 Macrocycles and Supramolecular Entities
;
_journal_issue 19
_journal_name_full Organometallics
_journal_page_first 6988
_journal_paper_doi 10.1021/om3008025
_journal_volume 31
_journal_year 2012
_chemical_formula_sum 'C152 H304 Ga8 N8 O24 S4 Si16'
_chemical_formula_weight 3763.47
_chemical_name_systematic
; 
 ? 
;
_space_group_IT_number 82
_symmetry_cell_setting tetragonal
_symmetry_space_group_name_Hall 'I -4'
_symmetry_space_group_name_H-M 'I -4'
_atom_sites_solution_hydrogens geom
_atom_sites_solution_primary direct
_atom_sites_solution_secondary difmap
_audit_creation_method SHELXL-97
_cell_angle_alpha 90.00
_cell_angle_beta 90.00
_cell_angle_gamma 90.00
_cell_formula_units_Z 2
_cell_length_a 29.2355(18)
_cell_length_b 29.2355(18)
_cell_length_c 12.9427(16)
_cell_measurement_reflns_used 9886
_cell_measurement_temperature 153(2)
_cell_measurement_theta_max 29.68
_cell_measurement_theta_min 2.20
_cell_volume 11062.3(17)
_computing_cell_refinement 'Bruker SMART'
_computing_data_collection 'Bruker SMART'
_computing_data_reduction 'Bruker SAINT'
_computing_molecular_graphics 'Bruker SHELXTL'
_computing_publication_material 'Bruker SHELXTL'
_computing_structure_refinement 'Bruker SHELXTL'
_computing_structure_solution 'Bruker SHELXTL'
_diffrn_ambient_temperature 153(2)
_diffrn_measured_fraction_theta_full 0.997
_diffrn_measured_fraction_theta_max 0.997
_diffrn_measurement_device_type 'CCD area detector'
_diffrn_measurement_method 'phi and omega scans'
_diffrn_radiation_monochromator graphite
_diffrn_radiation_source 'sealed tube'
_diffrn_radiation_type MoK\a
_diffrn_radiation_wavelength 0.71073
_diffrn_reflns_av_R_equivalents 0.0635
_diffrn_reflns_av_sigmaI/netI 0.0487
_diffrn_reflns_limit_h_max 41
_diffrn_reflns_limit_h_min -41
_diffrn_reflns_limit_k_max 41
_diffrn_reflns_limit_k_min -41
_diffrn_reflns_limit_l_max 18
_diffrn_reflns_limit_l_min -18
_diffrn_reflns_number 65691
_diffrn_reflns_theta_full 30.36
_diffrn_reflns_theta_max 30.36
_diffrn_reflns_theta_min 1.72
_exptl_absorpt_coefficient_mu 1.135
_exptl_absorpt_correction_T_max 0.8573
_exptl_absorpt_correction_T_min 0.6292
_exptl_absorpt_correction_type empirical
_exptl_absorpt_process_details SADABS
_exptl_crystal_colour colourless
_exptl_crystal_density_diffrn 1.130
_exptl_crystal_density_method 'not measured'
_exptl_crystal_description block
_exptl_crystal_F_000 4000
_exptl_crystal_size_max 0.45
_exptl_crystal_size_mid 0.14
_exptl_crystal_size_min 0.14
_refine_diff_density_max 0.862
_refine_diff_density_min -0.469
_refine_diff_density_rms 0.100
_refine_ls_abs_structure_details 'Flack H D (1983), Acta Cryst. A39, 876-881'
_refine_ls_abs_structure_Flack 0.002(7)
_refine_ls_extinction_method none
_refine_ls_goodness_of_fit_ref 1.034
_refine_ls_hydrogen_treatment constr
_refine_ls_matrix_type full
_refine_ls_number_parameters 480
_refine_ls_number_reflns 16529
_refine_ls_number_restraints 230
_refine_ls_restrained_S_all 1.075
_refine_ls_R_factor_all 0.0565
_refine_ls_R_factor_gt 0.0426
_refine_ls_shift/su_max 0.002
_refine_ls_shift/su_mean 0.000
_refine_ls_structure_factor_coef Fsqd
_refine_ls_weighting_details 'calc w=1/[\s^2^(Fo^2^)+(0.0780P)^2^+0.0000P] where P=(Fo^2^+2Fc^2^)/3'
_refine_ls_weighting_scheme calc
_refine_ls_wR_factor_gt 0.1172
_refine_ls_wR_factor_ref 0.1243
_reflns_number_gt 13701
_reflns_number_total 16529
_reflns_threshold_expression >2sigma(I)
_cod_data_source_file om3008025_si_002.cif
_cod_data_source_block sad1
_cod_depositor_comments
;
The following automatic conversions were performed:

'_symmetry_cell_setting' value 'Tetragonal' changed to 'tetragonal'
according to /home/saulius/struct/CIF-dictionaries/cif_core.dic
dictionary named 'cif_core.dic' version 2.4.2 from 2011-04-26.

Automatic conversion script
Id: cif_fix_values 1891 2012-01-12 08:04:46Z andrius 
;
_cod_original_sg_symbol_H-M I-4
_cod_database_code 4079535

loop_
_symmetry_equiv_pos_as_xyz
'x, y, z'
'-x, -y, z'
'y, -x, -z'
'-y, x, -z'
'x+1/2, y+1/2, z+1/2'
'-x+1/2, -y+1/2, z+1/2'
'y+1/2, -x+1/2, -z+1/2'
'-y+1/2, x+1/2, -z+1/2'

loop_
_atom_site_label
_atom_site_type_symbol
_atom_site_fract_x
_atom_site_fract_y
_atom_site_fract_z
_atom_site_U_iso_or_equiv
_atom_site_adp_type
_atom_site_occupancy
_atom_site_symmetry_multiplicity
_atom_site_calc_flag
_atom_site_refinement_flags
_atom_site_disorder_assembly
_atom_site_disorder_group
Ga1 Ga 0.191765(10) 0.548952(10) 0.06753(2) 0.02298(7) Uani 1 1 d . . .
C1 C 0.16467(10) 0.50242(10) -0.0247(3) 0.0288(6) Uani 1 1 d . . .
H1 H 0.1543 0.4781 0.0194 0.035 Uiso 1 1 calc R . .
Si11 Si 0.20985(3) 0.47714(3) -0.10889(7) 0.03300(19) Uani 1 1 d . . .
C111 C 0.19262(17) 0.41901(13) -0.1548(4) 0.0543(11) Uani 1 1 d . . .
H11A H 0.1862 0.3998 -0.0964 0.065 Uiso 1 1 calc R . .
H11B H 0.2171 0.4059 -0.1945 0.065 Uiso 1 1 calc R . .
H11C H 0.1658 0.4215 -0.1972 0.065 Uiso 1 1 calc R . .
C112 C 0.26403(13) 0.46865(15) -0.0355(3) 0.0506(10) Uani 1 1 d . . .
H11D H 0.2596 0.4453 0.0157 0.061 Uiso 1 1 calc R . .
H11E H 0.2725 0.4968 -0.0022 0.061 Uiso 1 1 calc R . .
H11F H 0.2879 0.4595 -0.0821 0.061 Uiso 1 1 calc R . .
C113 C 0.22357(17) 0.51431(16) -0.2236(4) 0.0555(10) Uani 1 1 d . . .
H11G H 0.2466 0.4997 -0.2651 0.067 Uiso 1 1 calc R . .
H11H H 0.2347 0.5434 -0.2001 0.067 Uiso 1 1 calc R . .
H11I H 0.1964 0.5188 -0.2642 0.067 Uiso 1 1 calc R . .
Si12 Si 0.11238(3) 0.52520(3) -0.09048(9) 0.0408(2) Uani 1 1 d . . .
C121 C 0.06339(13) 0.5225(2) 0.0001(5) 0.0757(17) Uani 1 1 d . . .
H12A H 0.0603 0.4918 0.0260 0.091 Uiso 1 1 calc R . .
H12B H 0.0359 0.5311 -0.0354 0.091 Uiso 1 1 calc R . .
H12C H 0.0686 0.5430 0.0567 0.091 Uiso 1 1 calc R . .
C122 C 0.09540(16) 0.49148(15) -0.2081(4) 0.0554(11) Uani 1 1 d . . .
H12D H 0.0903 0.4602 -0.1890 0.066 Uiso 1 1 calc R . .
H12E H 0.1194 0.4930 -0.2586 0.066 Uiso 1 1 calc R . .
H12F H 0.0678 0.5040 -0.2367 0.066 Uiso 1 1 calc R . .
C123 C 0.12221(18) 0.58551(14) -0.1328(4) 0.0634(14) Uani 1 1 d . . .
H12G H 0.0959 0.5963 -0.1697 0.076 Uiso 1 1 calc R . .
H12H H 0.1485 0.5867 -0.1771 0.076 Uiso 1 1 calc R . .
H12I H 0.1273 0.6045 -0.0733 0.076 Uiso 1 1 calc R . .
Ga2 Ga 0.235609(10) 0.616360(10) 0.09414(3) 0.02638(8) Uani 1 1 d . . .
C2 C 0.26521(11) 0.67193(11) 0.0380(3) 0.0348(7) Uani 1 1 d . . .
H2 H 0.2402 0.6901 0.0129 0.042 Uiso 1 1 calc R . .
Si21 Si 0.29277(4) 0.70864(3) 0.13828(10) 0.0445(2) Uani 1 1 d . . .
C211 C 0.35054(15) 0.68548(16) 0.1742(4) 0.0598(12) Uani 1 1 d . . .
H21A H 0.3470 0.6563 0.2073 0.072 Uiso 1 1 calc R . .
H21B H 0.3654 0.7063 0.2207 0.072 Uiso 1 1 calc R . .
H21C H 0.3688 0.6820 0.1131 0.072 Uiso 1 1 calc R . .
C212 C 0.29874(17) 0.76865(13) 0.0885(5) 0.0631(13) Uani 1 1 d . . .
H21D H 0.3229 0.7698 0.0384 0.076 Uiso 1 1 calc R . .
H21E H 0.3057 0.7888 0.1448 0.076 Uiso 1 1 calc R . .
H21F H 0.2706 0.7780 0.0567 0.076 Uiso 1 1 calc R . .
C213 C 0.25953(17) 0.71109(16) 0.2615(4) 0.0617(12) Uani 1 1 d . . .
H21G H 0.2297 0.7234 0.2481 0.074 Uiso 1 1 calc R . .
H21H H 0.2752 0.7303 0.3101 0.074 Uiso 1 1 calc R . .
H21I H 0.2566 0.6808 0.2896 0.074 Uiso 1 1 calc R . .
Si22 Si 0.29764(3) 0.65628(3) -0.08048(9) 0.0414(2) Uani 1 1 d . . .
C221 C 0.25563(19) 0.64726(18) -0.1876(4) 0.0634(12) Uani 1 1 d . . .
H22A H 0.2319 0.6269 -0.1648 0.076 Uiso 1 1 calc R . .
H22B H 0.2710 0.6342 -0.2461 0.076 Uiso 1 1 calc R . .
H22C H 0.2424 0.6761 -0.2069 0.076 Uiso 1 1 calc R . .
C222 C 0.33186(17) 0.60304(15) -0.0592(5) 0.0636(13) Uani 1 1 d . . .
H22D H 0.3412 0.6014 0.0118 0.076 Uiso 1 1 calc R . .
H22E H 0.3584 0.6036 -0.1027 0.076 Uiso 1 1 calc R . .
H22F H 0.3135 0.5768 -0.0758 0.076 Uiso 1 1 calc R . .
C223 C 0.33961(16) 0.70119(17) -0.1250(4) 0.0601(12) Uani 1 1 d . . .
H22G H 0.3238 0.7295 -0.1366 0.072 Uiso 1 1 calc R . .
H22H H 0.3538 0.6914 -0.1881 0.072 Uiso 1 1 calc R . .
H22I H 0.3626 0.7055 -0.0730 0.072 Uiso 1 1 calc R . .
O1 O 0.08006(7) 0.36124(7) 0.35841(18) 0.0266(4) Uani 1 1 d . . .
O2 O 0.14308(7) 0.31922(7) 0.33046(19) 0.0311(5) Uani 1 1 d . . .
C11 C 0.12072(9) 0.35648(9) 0.3271(2) 0.0242(5) Uani 1 1 d . . .
C61 C 0.19179(10) 0.47635(9) 0.2272(2) 0.0245(5) Uani 1 1 d . . .
C62 C 0.21318(10) 0.43344(10) 0.2222(3) 0.0301(6) Uani 1 1 d . . .
H62 H 0.2440 0.4310 0.1972 0.036 Uiso 1 1 calc R . .
C63 C 0.18974(10) 0.39476(10) 0.2533(3) 0.0293(6) Uani 1 1 d . . .
H63 H 0.2047 0.3656 0.2510 0.035 Uiso 1 1 calc R . .
C64 C 0.14485(10) 0.39742(9) 0.2877(2) 0.0245(5) Uani 1 1 d . . .
C65 C 0.12314(11) 0.43996(10) 0.2890(3) 0.0338(7) Uani 1 1 d . . .
H65 H 0.0919 0.4423 0.3111 0.041 Uiso 1 1 calc R . .
C66 C 0.14670(11) 0.47902(10) 0.2583(3) 0.0346(7) Uani 1 1 d . . .
H66 H 0.1315 0.5081 0.2588 0.042 Uiso 1 1 calc R . .
N1 N 0.21494(8) 0.51695(8) 0.1950(2) 0.0267(5) Uani 1 1 d . . .
C12 C 0.24694(10) 0.53374(10) 0.2574(3) 0.0305(6) Uani 1 1 d . . .
N2 N 0.25918(11) 0.51368(11) 0.3447(3) 0.0425(7) Uani 1 1 d . . .
H210 H 0.2388 0.4827 0.3568 0.050 Uiso 1 1 d . . .
H220 H 0.2810 0.5380 0.3901 0.050 Uiso 1 1 d . . .
S1 S 0.27703(3) 0.58465(3) 0.23123(8) 0.03740(18) Uani 1 1 d . . .
O3 O 0.1505(2) 0.5839(2) 0.3847(4) 0.1185(17) Uani 1 1 d DU . .
C31 C 0.1783(3) 0.6109(2) 0.4477(5) 0.106(2) Uani 1 1 d DU . .
H31A H 0.1658 0.6411 0.4527 0.128 Uiso 1 1 calc R . .
H31B H 0.2084 0.6130 0.4182 0.128 Uiso 1 1 calc R . .
C32 C 0.1810(3) 0.5900(4) 0.5515(7) 0.141(4) Uani 1 1 d DU . .
H32A H 0.1796 0.6128 0.6048 0.169 Uiso 1 1 calc R . .
H32B H 0.2085 0.5724 0.5596 0.169 Uiso 1 1 calc R . .
C33 C 0.1387(3) 0.5593(4) 0.5529(9) 0.151(4) Uani 1 1 d DU . .
H33A H 0.1194 0.5655 0.6113 0.182 Uiso 1 1 calc R . .
H33B H 0.1466 0.5275 0.5517 0.182 Uiso 1 1 calc R . .
C34 C 0.1165(2) 0.5747(4) 0.4512(6) 0.120(3) Uani 1 1 d DU . .
H34A H 0.0972 0.5510 0.4244 0.144 Uiso 1 1 calc R . .
H34B H 0.0982 0.6016 0.4623 0.144 Uiso 1 1 calc R . .
O4 O 0.24267(17) 0.43619(15) 0.4791(4) 0.0966(14) Uani 1 1 d DU . .
C41 C 0.2052(2) 0.41934(19) 0.5379(4) 0.0852(17) Uani 1 1 d DU . .
H41A H 0.1771 0.4237 0.5008 0.102 Uiso 1 1 calc R . .
H41B H 0.2032 0.4353 0.6025 0.102 Uiso 1 1 calc R . .
C42 C 0.2134(2) 0.37037(19) 0.5557(5) 0.0814(16) Uani 1 1 d DU . .
H42A H 0.2136 0.3637 0.6284 0.098 Uiso 1 1 calc R . .
H42B H 0.1901 0.3523 0.5232 0.098 Uiso 1 1 calc R . .
C43 C 0.2576(3) 0.3608(3) 0.5108(9) 0.143(4) Uani 1 1 d DU . .
H43A H 0.2776 0.3486 0.5628 0.171 Uiso 1 1 calc R . .
H43B H 0.2544 0.3382 0.4574 0.171 Uiso 1 1 calc R . .
C44 C 0.2770(2) 0.4014(3) 0.4685(9) 0.144(4) Uani 1 1 d DU . .
H44A H 0.2847 0.3970 0.3971 0.173 Uiso 1 1 calc R . .
H44B H 0.3042 0.4098 0.5055 0.173 Uiso 1 1 calc R . .
O5 O 0.3166(4) 0.5541(4) 0.4973(9) 0.093(4) Uiso 0.50 1 d PD A -1
C51 C 0.3332(5) 0.5268(4) 0.5689(9) 0.083(3) Uiso 0.50 1 d PD A -1
H51A H 0.3589 0.5083 0.5417 0.083 Uiso 0.50 1 calc PR A -1
H51B H 0.3093 0.5061 0.5960 0.083 Uiso 0.50 1 calc PR A -1
C52 C 0.3487(7) 0.5581(5) 0.6477(12) 0.126(6) Uiso 0.50 1 d PD A -1
H52A H 0.3766 0.5471 0.6779 0.126 Uiso 0.50 1 calc PR A -1
H52B H 0.3262 0.5605 0.7013 0.126 Uiso 0.50 1 calc PR A -1
C53 C 0.3563(5) 0.6029(4) 0.6008(11) 0.094(4) Uiso 0.50 1 d PD A -1
H53A H 0.3467 0.6271 0.6462 0.094 Uiso 0.50 1 calc PR A -1
H53B H 0.3880 0.6073 0.5838 0.094 Uiso 0.50 1 calc PR A -1
C54 C 0.3281(7) 0.6015(5) 0.5078(13) 0.120(6) Uiso 0.50 1 d PD A -1
H54A H 0.3010 0.6198 0.5159 0.120 Uiso 0.50 1 calc PR A -1
H54B H 0.3448 0.6121 0.4487 0.120 Uiso 0.50 1 calc PR A -1
O5A O 0.3303(3) 0.5488(3) 0.4797(7) 0.067(2) Uiso 0.50 1 d PD B -2
C51A C 0.3691(5) 0.5646(6) 0.4500(15) 0.129(6) Uiso 0.50 1 d PD B -2
H51C H 0.3679 0.5712 0.3774 0.129 Uiso 0.50 1 calc PR B -2
H51D H 0.3924 0.5420 0.4613 0.129 Uiso 0.50 1 calc PR B -2
C52A C 0.3802(8) 0.6058(8) 0.506(2) 0.198(12) Uiso 0.50 1 d PD B -2
H52C H 0.3903 0.6291 0.4594 0.198 Uiso 0.50 1 calc PR B -2
H52D H 0.4046 0.5997 0.5543 0.198 Uiso 0.50 1 calc PR B -2
C53A C 0.3396(11) 0.6216(9) 0.563(3) 0.28(2) Uiso 0.50 1 d PD B -2
H53C H 0.3468 0.6292 0.6329 0.280 Uiso 0.50 1 calc PR B -2
H53D H 0.3260 0.6477 0.5296 0.280 Uiso 0.50 1 calc PR B -2
C54A C 0.3099(6) 0.5821(6) 0.5571(16) 0.133(6) Uiso 0.50 1 d PD B -2
H54C H 0.2798 0.5912 0.5354 0.133 Uiso 0.50 1 calc PR B -2
H54D H 0.3075 0.5680 0.6238 0.133 Uiso 0.50 1 calc PR B -2
O7 O 0.3411(6) 0.4567(6) 0.6762(15) 0.202(7) Uiso 0.50 1 d PD C -2
C710 C 0.3692(6) 0.4291(6) 0.6263(12) 0.110(5) Uiso 0.50 1 d PD C -2
H71A H 0.3808 0.4436 0.5623 0.110 Uiso 0.50 1 calc PR C -2
H71B H 0.3540 0.3999 0.6085 0.110 Uiso 0.50 1 calc PR C -2
C720 C 0.4054(8) 0.4222(9) 0.6999(18) 0.182(10) Uiso 0.50 1 d PD C -2
H72A H 0.4353 0.4290 0.6673 0.182 Uiso 0.50 1 calc PR C -2
H72B H 0.4057 0.3899 0.7229 0.182 Uiso 0.50 1 calc PR C -2
C730 C 0.3984(7) 0.4522(7) 0.7887(15) 0.148(7) Uiso 0.50 1 d PD C -2
H73A H 0.4276 0.4656 0.8133 0.148 Uiso 0.50 1 calc PR C -2
H73B H 0.3832 0.4361 0.8464 0.148 Uiso 0.50 1 calc PR C -2
C740 C 0.3684(6) 0.4872(5) 0.7421(15) 0.123(6) Uiso 0.50 1 d PD C -2
H74A H 0.3495 0.5030 0.7944 0.123 Uiso 0.50 1 calc PR C -2
H74B H 0.3858 0.5099 0.7012 0.123 Uiso 0.50 1 calc PR C -2
O6 O 0.4626(6) 0.5709(5) 0.8661(14) 0.177(6) Uiso 0.50 1 d PD . .
C610 C 0.4806(7) 0.6094(6) 0.9095(12) 0.124(6) Uiso 0.50 1 d PD . .
H61A H 0.5116 0.6042 0.9309 0.124 Uiso 0.50 1 calc PR . .
H61B H 0.4630 0.6185 0.9685 0.124 Uiso 0.50 1 calc PR . .
C620 C 0.4788(6) 0.6424(5) 0.8334(11) 0.102(4) Uiso 0.50 1 d PD . .
H62A H 0.5079 0.6574 0.8297 0.102 Uiso 0.50 1 calc PR . .
H62B H 0.4564 0.6649 0.8523 0.102 Uiso 0.50 1 calc PR . .
C630 C 0.4681(7) 0.6252(6) 0.7372(12) 0.124(6) Uiso 0.50 1 d PD . .
H63A H 0.4452 0.6433 0.7033 0.124 Uiso 0.50 1 calc PR . .
H63B H 0.4946 0.6229 0.6937 0.124 Uiso 0.50 1 calc PR . .
C640 C 0.4516(7) 0.5828(6) 0.7637(14) 0.135(6) Uiso 0.50 1 d PD . .
H64A H 0.4641 0.5603 0.7176 0.135 Uiso 0.50 1 calc PR . .
H64B H 0.4189 0.5826 0.7557 0.135 Uiso 0.50 1 calc PR . .

loop_
_atom_site_aniso_label
_atom_site_aniso_U_11
_atom_site_aniso_U_22
_atom_site_aniso_U_33
_atom_site_aniso_U_23
_atom_site_aniso_U_13
_atom_site_aniso_U_12
Ga1 0.01920(13) 0.01751(13) 0.03222(15) -0.00040(11) 0.00185(12) -0.00080(10)
C1 0.0285(14) 0.0209(12) 0.0371(16) -0.0037(11) -0.0027(12) 0.0008(11)
Si11 0.0376(5) 0.0264(4) 0.0350(4) -0.0029(3) 0.0028(4) 0.0056(3)
C111 0.067(3) 0.0352(19) 0.061(3) -0.0168(18) 0.001(2) 0.0078(18)
C112 0.0393(19) 0.055(2) 0.057(2) -0.0087(19) 0.0028(17) 0.0184(17)
C113 0.064(3) 0.051(2) 0.052(2) 0.0078(19) 0.013(2) 0.003(2)
Si12 0.0308(4) 0.0327(4) 0.0588(6) -0.0137(4) -0.0146(4) 0.0038(3)
C121 0.0251(18) 0.088(4) 0.114(4) -0.047(3) 0.002(2) -0.005(2)
C122 0.060(3) 0.044(2) 0.062(3) -0.0166(19) -0.026(2) 0.0070(19)
C123 0.070(3) 0.0358(19) 0.084(3) -0.003(2) -0.045(3) 0.0116(19)
Ga2 0.01894(13) 0.01919(14) 0.04100(18) 0.00167(12) 0.00458(12) -0.00316(11)
C2 0.0265(14) 0.0244(13) 0.054(2) 0.0062(13) 0.0056(13) -0.0056(11)
Si21 0.0379(5) 0.0288(4) 0.0669(7) -0.0021(4) 0.0048(5) -0.0134(4)
C211 0.043(2) 0.049(2) 0.088(3) 0.007(2) -0.005(2) -0.0137(18)
C212 0.061(2) 0.0326(18) 0.096(4) 0.002(2) -0.001(3) -0.0173(17)
C213 0.059(3) 0.047(2) 0.079(3) -0.023(2) 0.016(2) -0.022(2)
Si22 0.0380(5) 0.0349(4) 0.0513(6) 0.0118(4) 0.0107(4) -0.0056(4)
C221 0.068(3) 0.059(3) 0.064(3) 0.012(2) 0.001(2) -0.017(2)
C222 0.060(3) 0.048(2) 0.082(3) 0.009(2) 0.035(3) 0.0146(19)
C223 0.052(2) 0.063(3) 0.066(3) 0.019(2) 0.016(2) -0.018(2)
O1 0.0186(9) 0.0183(9) 0.0430(12) 0.0038(8) 0.0024(8) 0.0001(7)
O2 0.0230(10) 0.0183(9) 0.0520(14) 0.0070(9) 0.0069(9) 0.0028(8)
C11 0.0212(12) 0.0197(12) 0.0315(14) 0.0011(10) 0.0019(10) 0.0023(10)
C61 0.0229(12) 0.0198(12) 0.0308(14) 0.0010(10) 0.0015(11) -0.0021(10)
C62 0.0230(13) 0.0240(13) 0.0433(17) 0.0017(12) 0.0079(12) 0.0014(10)
C63 0.0250(13) 0.0201(12) 0.0427(17) 0.0012(12) 0.0056(12) 0.0045(10)
C64 0.0234(12) 0.0227(12) 0.0273(13) 0.0033(10) 0.0007(10) -0.0001(10)
C65 0.0254(14) 0.0238(13) 0.052(2) 0.0061(13) 0.0097(13) 0.0043(11)
C66 0.0319(15) 0.0203(12) 0.052(2) 0.0050(13) 0.0101(14) 0.0047(11)
N1 0.0231(11) 0.0203(11) 0.0368(13) 0.0029(9) 0.0028(10) -0.0024(9)
C12 0.0278(14) 0.0239(13) 0.0400(17) -0.0006(12) -0.0010(12) -0.0024(11)
N2 0.0464(17) 0.0370(15) 0.0441(17) 0.0072(13) -0.0125(14) -0.0112(13)
S1 0.0304(4) 0.0280(4) 0.0539(5) 0.0056(3) -0.0109(3) -0.0093(3)
O3 0.121(4) 0.131(5) 0.104(4) -0.008(3) -0.012(3) 0.005(3)
C31 0.162(7) 0.075(4) 0.082(4) 0.005(3) -0.028(4) -0.013(4)
C32 0.108(6) 0.209(10) 0.106(6) 0.048(6) -0.030(5) -0.025(6)
C33 0.133(7) 0.135(7) 0.186(8) 0.080(7) 0.049(6) -0.001(5)
C34 0.075(4) 0.175(8) 0.110(5) -0.055(5) 0.013(4) 0.003(4)
O4 0.112(3) 0.089(3) 0.089(3) 0.049(2) -0.022(3) -0.035(2)
C41 0.126(5) 0.072(3) 0.057(3) 0.003(3) -0.001(3) -0.028(3)
C42 0.098(4) 0.067(3) 0.079(4) 0.014(3) 0.003(3) -0.025(3)
C43 0.143(7) 0.100(5) 0.185(9) 0.060(6) 0.049(7) 0.018(5)
C44 0.076(4) 0.163(7) 0.194(10) 0.116(7) -0.009(5) 0.004(4)

loop_
_atom_type_symbol
_atom_type_description
_atom_type_scat_dispersion_real
_atom_type_scat_dispersion_imag
_atom_type_scat_source
C C 0.0033 0.0016 'International Tables Vol C Tables 4.2.6.8 and 6.1.1.4'
H H 0.0000 0.0000 'International Tables Vol C Tables 4.2.6.8 and 6.1.1.4'
N N 0.0061 0.0033 'International Tables Vol C Tables 4.2.6.8 and 6.1.1.4'
O O 0.0106 0.0060 'International Tables Vol C Tables 4.2.6.8 and 6.1.1.4'
Si Si 0.0817 0.0704 'International Tables Vol C Tables 4.2.6.8 and 6.1.1.4'
S S 0.1246 0.1234 'International Tables Vol C Tables 4.2.6.8 and 6.1.1.4'
Ga Ga 0.2307 1.6083 'International Tables Vol C Tables 4.2.6.8 and 6.1.1.4'

loop_
_geom_angle_atom_site_label_1
_geom_angle_atom_site_label_2
_geom_angle_atom_site_label_3
_geom_angle
_geom_angle_site_symmetry_1
_geom_angle_site_symmetry_3
C1 Ga1 N1 108.05(12) . .
C1 Ga1 O1 106.66(11) . 8
N1 Ga1 O1 94.47(10) . 8
C1 Ga1 Ga2 151.06(10) . .
N1 Ga1 Ga2 94.88(7) . .
O1 Ga1 Ga2 88.39(6) 8 .
Si11 C1 Si12 116.95(18) . .
Si11 C1 Ga1 110.00(15) . .
Si12 C1 Ga1 110.93(14) . .
Si11 C1 H1 106.1 . .
Si12 C1 H1 106.1 . .
Ga1 C1 H1 106.1 . .
C112 Si11 C1 110.89(17) . .
C112 Si11 C111 105.7(2) . .
C1 Si11 C111 110.81(18) . .
C112 Si11 C113 107.3(2) . .
C1 Si11 C113 112.52(18) . .
C111 Si11 C113 109.3(2) . .
Si11 C111 H11A 109.5 . .
Si11 C111 H11B 109.5 . .
H11A C111 H11B 109.5 . .
Si11 C111 H11C 109.5 . .
H11A C111 H11C 109.5 . .
H11B C111 H11C 109.5 . .
Si11 C112 H11D 109.5 . .
Si11 C112 H11E 109.5 . .
H11D C112 H11E 109.5 . .
Si11 C112 H11F 109.5 . .
H11D C112 H11F 109.5 . .
H11E C112 H11F 109.5 . .
Si11 C113 H11G 109.5 . .
Si11 C113 H11H 109.5 . .
H11G C113 H11H 109.5 . .
Si11 C113 H11I 109.5 . .
H11G C113 H11I 109.5 . .
H11H C113 H11I 109.5 . .
C121 Si12 C123 110.2(3) . .
C121 Si12 C1 109.1(2) . .
C123 Si12 C1 110.09(17) . .
C121 Si12 C122 106.6(2) . .
C123 Si12 C122 107.3(2) . .
C1 Si12 C122 113.41(17) . .
Si12 C121 H12A 109.5 . .
Si12 C121 H12B 109.5 . .
H12A C121 H12B 109.5 . .
Si12 C121 H12C 109.5 . .
H12A C121 H12C 109.5 . .
H12B C121 H12C 109.5 . .
Si12 C122 H12D 109.5 . .
Si12 C122 H12E 109.5 . .
H12D C122 H12E 109.5 . .
Si12 C122 H12F 109.5 . .
H12D C122 H12F 109.5 . .
H12E C122 H12F 109.5 . .
Si12 C123 H12G 109.5 . .
Si12 C123 H12H 109.5 . .
H12G C123 H12H 109.5 . .
Si12 C123 H12I 109.5 . .
H12G C123 H12I 109.5 . .
H12H C123 H12I 109.5 . .
C2 Ga2 O2 101.86(11) . 8
C2 Ga2 S1 112.17(11) . .
O2 Ga2 S1 101.32(8) 8 .
C2 Ga2 Ga1 149.73(11) . .
O2 Ga2 Ga1 87.87(6) 8 .
S1 Ga2 Ga1 93.47(2) . .
Si22 C2 Si21 119.63(17) . .
Si22 C2 Ga2 108.88(16) . .
Si21 C2 Ga2 113.93(19) . .
Si22 C2 H2 104.2 . .
Si21 C2 H2 104.2 . .
Ga2 C2 H2 104.2 . .
C2 Si21 C213 113.00(17) . .
C2 Si21 C212 109.8(2) . .
C213 Si21 C212 107.8(2) . .
C2 Si21 C211 110.7(2) . .
C213 Si21 C211 105.7(3) . .
C212 Si21 C211 109.8(2) . .
Si21 C211 H21A 109.5 . .
Si21 C211 H21B 109.5 . .
H21A C211 H21B 109.5 . .
Si21 C211 H21C 109.5 . .
H21A C211 H21C 109.5 . .
H21B C211 H21C 109.5 . .
Si21 C212 H21D 109.5 . .
Si21 C212 H21E 109.5 . .
H21D C212 H21E 109.5 . .
Si21 C212 H21F 109.5 . .
H21D C212 H21F 109.5 . .
H21E C212 H21F 109.5 . .
Si21 C213 H21G 109.5 . .
Si21 C213 H21H 109.5 . .
H21G C213 H21H 109.5 . .
Si21 C213 H21I 109.5 . .
H21G C213 H21I 109.5 . .
H21H C213 H21I 109.5 . .
C2 Si22 C222 110.8(2) . .
C2 Si22 C221 108.1(2) . .
C222 Si22 C221 110.0(3) . .
C2 Si22 C223 114.3(2) . .
C222 Si22 C223 106.0(2) . .
C221 Si22 C223 107.4(2) . .
Si22 C221 H22A 109.5 . .
Si22 C221 H22B 109.5 . .
H22A C221 H22B 109.5 . .
Si22 C221 H22C 109.5 . .
H22A C221 H22C 109.5 . .
H22B C221 H22C 109.5 . .
Si22 C222 H22D 109.5 . .
Si22 C222 H22E 109.5 . .
H22D C222 H22E 109.5 . .
Si22 C222 H22F 109.5 . .
H22D C222 H22F 109.5 . .
H22E C222 H22F 109.5 . .
Si22 C223 H22G 109.5 . .
Si22 C223 H22H 109.5 . .
H22G C223 H22H 109.5 . .
Si22 C223 H22I 109.5 . .
H22G C223 H22I 109.5 . .
H22H C223 H22I 109.5 . .
C11 O1 Ga1 119.17(18) . 7_455
C11 O2 Ga2 119.63(19) . 7_455
O1 C11 O2 124.6(3) . .
O1 C11 C64 118.0(2) . .
O2 C11 C64 117.4(2) . .
C66 C61 C62 119.3(3) . .
C66 C61 N1 119.4(2) . .
C62 C61 N1 121.2(2) . .
C63 C62 C61 119.8(3) . .
C63 C62 H62 120.1 . .
C61 C62 H62 120.1 . .
C62 C63 C64 121.1(3) . .
C62 C63 H63 119.5 . .
C64 C63 H63 119.5 . .
C63 C64 C65 118.9(3) . .
C63 C64 C11 121.1(3) . .
C65 C64 C11 120.0(3) . .
C66 C65 C64 120.2(3) . .
C66 C65 H65 119.9 . .
C64 C65 H65 119.9 . .
C61 C66 C65 120.6(3) . .
C61 C66 H66 119.7 . .
C65 C66 H66 119.7 . .
C12 N1 C61 117.6(3) . .
C12 N1 Ga1 124.2(2) . .
C61 N1 Ga1 117.72(19) . .
N2 C12 N1 123.1(3) . .
N2 C12 S1 113.8(2) . .
N1 C12 S1 123.1(2) . .
C12 N2 H210 110.0 . .
C12 N2 H220 108.7 . .
H210 N2 H220 139.4 . .
C12 S1 Ga2 102.84(11) . .
C34 O3 C31 99.7(6) . .
O3 C31 C32 109.1(6) . .
O3 C31 H31A 109.9 . .
C32 C31 H31A 109.9 . .
O3 C31 H31B 109.9 . .
C32 C31 H31B 109.9 . .
H31A C31 H31B 108.3 . .
C31 C32 C33 102.1(7) . .
C31 C32 H32A 111.3 . .
C33 C32 H32A 111.3 . .
C31 C32 H32B 111.3 . .
C33 C32 H32B 111.3 . .
H32A C32 H32B 109.2 . .
C32 C33 C34 99.3(6) . .
C32 C33 H33A 111.9 . .
C34 C33 H33A 111.9 . .
C32 C33 H33B 111.9 . .
C34 C33 H33B 111.9 . .
H33A C33 H33B 109.6 . .
O3 C34 C33 107.2(6) . .
O3 C34 H34A 110.3 . .
C33 C34 H34A 110.3 . .
O3 C34 H34B 110.3 . .
C33 C34 H34B 110.3 . .
H34A C34 H34B 108.5 . .
C41 O4 C44 110.1(5) . .
O4 C41 C42 107.2(5) . .
O4 C41 H41A 110.3 . .
C42 C41 H41A 110.3 . .
O4 C41 H41B 110.3 . .
C42 C41 H41B 110.3 . .
H41A C41 H41B 108.5 . .
C43 C42 C41 105.8(5) . .
C43 C42 H42A 110.6 . .
C41 C42 H42A 110.6 . .
C43 C42 H42B 110.6 . .
C41 C42 H42B 110.6 . .
H42A C42 H42B 108.7 . .
C44 C43 C42 110.4(7) . .
C44 C43 H43A 109.6 . .
C42 C43 H43A 109.6 . .
C44 C43 H43B 109.6 . .
C42 C43 H43B 109.6 . .
H43A C43 H43B 108.1 . .
C43 C44 O4 106.0(6) . .
C43 C44 H44A 110.5 . .
O4 C44 H44A 110.5 . .
C43 C44 H44B 110.5 . .
O4 C44 H44B 110.5 . .
H44A C44 H44B 108.7 . .
C51 O5 C54 115.8(10) . .
O5 C51 C52 103.2(10) . .
O5 C51 H51A 111.1 . .
C52 C51 H51A 111.1 . .
O5 C51 H51B 111.1 . .
C52 C51 H51B 111.1 . .
H51A C51 H51B 109.1 . .
C51 C52 C53 108.8(11) . .
C51 C52 H52A 109.9 . .
C53 C52 H52A 109.9 . .
C51 C52 H52B 109.9 . .
C53 C52 H52B 109.9 . .
H52A C52 H52B 108.3 . .
C54 C53 C52 103.3(11) . .
C54 C53 H53A 111.1 . .
C52 C53 H53A 111.1 . .
C54 C53 H53B 111.1 . .
C52 C53 H53B 111.1 . .
H53A C53 H53B 109.1 . .
O5 C54 C53 103.8(11) . .
O5 C54 H54A 111.0 . .
C53 C54 H54A 111.0 . .
O5 C54 H54B 111.0 . .
C53 C54 H54B 111.0 . .
H54A C54 H54B 109.0 . .
C51A O5A C54A 108.2(10) . .
O5A C51A C52A 110.4(13) . .
O5A C51A H51C 109.6 . .
C52A C51A H51C 109.6 . .
O5A C51A H51D 109.6 . .
C52A C51A H51D 109.6 . .
H51C C51A H51D 108.1 . .
C51A C52A C53A 109.2(14) . .
C51A C52A H52C 109.8 . .
C53A C52A H52C 109.8 . .
C51A C52A H52D 109.8 . .
C53A C52A H52D 109.8 . .
H52C C52A H52D 108.3 . .
C54A C53A C52A 102.2(14) . .
C54A C53A H53C 111.3 . .
C52A C53A H53C 111.3 . .
C54A C53A H53D 111.3 . .
C52A C53A H53D 111.3 . .
H53C C53A H53D 109.2 . .
C53A C54A O5A 108.0(12) . .
C53A C54A H54C 110.1 . .
O5A C54A H54C 110.1 . .
C53A C54A H54D 110.1 . .
O5A C54A H54D 110.1 . .
H54C C54A H54D 108.4 . .
C710 O7 C740 108.4(13) . .
O7 C710 C720 102.7(12) . .
O7 C710 H71A 111.2 . .
C720 C710 H71A 111.2 . .
O7 C710 H71B 111.2 . .
C720 C710 H71B 111.2 . .
H71A C710 H71B 109.1 . .
C710 C720 C730 109.5(13) . .
C710 C720 H72A 109.8 . .
C730 C720 H72A 109.8 . .
C710 C720 H72B 109.8 . .
C730 C720 H72B 109.8 . .
H72A C720 H72B 108.2 . .
C720 C730 C740 100.3(13) . .
C720 C730 H73A 111.7 . .
C740 C730 H73A 111.7 . .
C720 C730 H73B 111.7 . .
C740 C730 H73B 111.7 . .
H73A C730 H73B 109.5 . .
O7 C740 C730 98.1(12) . .
O7 C740 H74A 112.2 . .
C730 C740 H74A 112.2 . .
O7 C740 H74B 112.2 . .
C730 C740 H74B 112.2 . .
H74A C740 H74B 109.8 . .
C610 O6 C640 105.9(12) . .
O6 C610 C620 105.6(12) . .
O6 C610 H61A 110.6 . .
C620 C610 H61A 110.6 . .
O6 C610 H61B 110.6 . .
C620 C610 H61B 110.6 . .
H61A C610 H61B 108.8 . .
C610 C620 C630 113.4(12) . .
C610 C620 H62A 108.9 . .
C630 C620 H62A 108.9 . .
C610 C620 H62B 108.9 . .
C630 C620 H62B 108.9 . .
H62A C620 H62B 107.7 . .
C640 C630 C620 100.5(12) . .
C640 C630 H63A 111.7 . .
C620 C630 H63A 111.7 . .
C640 C630 H63B 111.7 . .
C620 C630 H63B 111.7 . .
H63A C630 H63B 109.4 . .
C630 C640 O6 112.2(13) . .
C630 C640 H64A 109.2 . .
O6 C640 H64A 109.2 . .
C630 C640 H64B 109.2 . .
O6 C640 H64B 109.2 . .
H64A C640 H64B 107.9 . .

loop_
_geom_bond_atom_site_label_1
_geom_bond_atom_site_label_2
_geom_bond_distance
_geom_bond_site_symmetry_2
Ga1 C1 1.975(3) .
Ga1 N1 2.014(3) .
Ga1 O1 2.036(2) 8
Ga1 Ga2 2.3760(4) .
C1 Si11 1.865(3) .
C1 Si12 1.873(3) .
C1 H1 0.9600 .
Si11 C112 1.864(4) .
Si11 C111 1.870(4) .
Si11 C113 1.883(4) .
C111 H11A 0.9599 .
C111 H11B 0.9599 .
C111 H11C 0.9599 .
C112 H11D 0.9599 .
C112 H11E 0.9599 .
C112 H11F 0.9599 .
C113 H11G 0.9599 .
C113 H11H 0.9599 .
C113 H11I 0.9599 .
Si12 C121 1.853(5) .
Si12 C123 1.868(5) .
Si12 C122 1.880(4) .
C121 H12A 0.9599 .
C121 H12B 0.9599 .
C121 H12C 0.9599 .
C122 H12D 0.9599 .
C122 H12E 0.9599 .
C122 H12F 0.9599 .
C123 H12G 0.9599 .
C123 H12H 0.9599 .
C123 H12I 0.9599 .
Ga2 C2 1.979(3) .
Ga2 O2 2.033(2) 8
Ga2 S1 2.3396(9) .
C2 Si22 1.860(4) .
C2 Si21 1.867(4) .
C2 H2 0.9600 .
Si21 C213 1.869(5) .
Si21 C212 1.877(4) .
Si21 C211 1.878(5) .
C211 H21A 0.9599 .
C211 H21B 0.9599 .
C211 H21C 0.9599 .
C212 H21D 0.9599 .
C212 H21E 0.9599 .
C212 H21F 0.9599 .
C213 H21G 0.9599 .
C213 H21H 0.9599 .
C213 H21I 0.9599 .
Si22 C222 1.871(4) .
Si22 C221 1.871(5) .
Si22 C223 1.887(4) .
C221 H22A 0.9599 .
C221 H22B 0.9599 .
C221 H22C 0.9599 .
C222 H22D 0.9599 .
C222 H22E 0.9599 .
C222 H22F 0.9599 .
C223 H22G 0.9599 .
C223 H22H 0.9599 .
C223 H22I 0.9599 .
O1 C11 1.263(3) .
O1 Ga1 2.036(2) 7_455
O2 C11 1.271(3) .
O2 Ga2 2.033(2) 7_455
C11 C64 1.480(4) .
C61 C66 1.381(4) .
C61 C62 1.403(4) .
C61 N1 1.428(3) .
C62 C63 1.382(4) .
C62 H62 0.9600 .
C63 C64 1.388(4) .
C63 H63 0.9600 .
C64 C65 1.396(4) .
C65 C66 1.391(4) .
C65 H65 0.9600 .
C66 H66 0.9600 .
N1 C12 1.330(4) .
C12 N2 1.322(4) .
C12 S1 1.762(3) .
N2 H210 1.0954 .
N2 H220 1.1213 .
O3 C34 1.342(8) .
O3 C31 1.396(8) .
C31 C32 1.479(9) .
C31 H31A 0.9600 .
C31 H31B 0.9600 .
C32 C33 1.527(10) .
C32 H32A 0.9600 .
C32 H32B 0.9600 .
C33 C34 1.534(11) .
C33 H33A 0.9600 .
C33 H33B 0.9600 .
C34 H34A 0.9600 .
C34 H34B 0.9600 .
O4 C41 1.421(7) .
O4 C44 1.435(9) .
C41 C42 1.470(7) .
C41 H41A 0.9600 .
C41 H41B 0.9600 .
C42 C43 1.444(9) .
C42 H42A 0.9600 .
C42 H42B 0.9600 .
C43 C44 1.426(9) .
C43 H43A 0.9600 .
C43 H43B 0.9600 .
C44 H44A 0.9600 .
C44 H44B 0.9600 .
O5 C51 1.316(12) .
O5 C54 1.430(13) .
C51 C52 1.443(14) .
C51 H51A 0.9900 .
C51 H51B 0.9900 .
C52 C53 1.461(14) .
C52 H52A 0.9600 .
C52 H52B 0.9600 .
C53 C54 1.461(14) .
C53 H53A 0.9600 .
C53 H53B 0.9600 .
C54 H54A 0.9600 .
C54 H54B 0.9600 .
O5A C51A 1.282(13) .
O5A C54A 1.521(13) .
C51A C52A 1.447(15) .
C51A H51C 0.9600 .
C51A H51D 0.9600 .
C52A C53A 1.468(16) .
C52A H52C 0.9600 .
C52A H52D 0.9600 .
C53A C54A 1.445(16) .
C53A H53C 0.9600 .
C53A H53D 0.9600 .
C54A H54C 0.9600 .
C54A H54D 0.9600 .
O7 C710 1.320(14) .
O7 C740 1.470(14) .
C710 C720 1.440(15) .
C710 H71A 0.9900 .
C710 H71B 0.9900 .
C720 C730 1.460(16) .
C720 H72A 0.9900 .
C720 H72B 0.9900 .
C730 C740 1.476(15) .
C730 H73A 0.9900 .
C730 H73B 0.9900 .
C740 H74A 0.9900 .
C740 H74B 0.9900 .
O6 C610 1.361(14) .
O6 C640 1.407(14) .
C610 C620 1.379(14) .
C610 H61A 0.9600 .
C610 H61B 0.9600 .
C620 C630 1.380(14) .
C620 H62A 0.9600 .
C620 H62B 0.9600 .
C630 C640 1.372(14) .
C630 H63A 0.9600 .
C630 H63B 0.9600 .
C640 H64A 0.9600 .
C640 H64B 0.9600 .

loop_
_geom_torsion_atom_site_label_1
_geom_torsion_atom_site_label_2
_geom_torsion_atom_site_label_3
_geom_torsion_atom_site_label_4
_geom_torsion
_geom_torsion_site_symmetry_1
_geom_torsion_site_symmetry_4
N1 Ga1 C1 Si11 -86.82(16) . .
O1 Ga1 C1 Si11 172.63(13) 8 .
Ga2 Ga1 C1 Si11 53.9(3) . .
N1 Ga1 C1 Si12 142.22(15) . .
O1 Ga1 C1 Si12 41.67(18) 8 .
Ga2 Ga1 C1 Si12 -77.1(2) . .
Si12 C1 Si11 C112 167.0(2) . .
Ga1 C1 Si11 C112 39.3(2) . .
Si12 C1 Si11 C111 -75.9(2) . .
Ga1 C1 Si11 C111 156.4(2) . .
Si12 C1 Si11 C113 46.8(2) . .
Ga1 C1 Si11 C113 -80.9(2) . .
Si11 C1 Si12 C121 153.2(2) . .
Ga1 C1 Si12 C121 -79.6(2) . .
Si11 C1 Si12 C123 -85.8(3) . .
Ga1 C1 Si12 C123 41.5(3) . .
Si11 C1 Si12 C122 34.5(3) . .
Ga1 C1 Si12 C122 161.8(2) . .
C1 Ga1 Ga2 C2 13.9(3) . .
N1 Ga1 Ga2 C2 156.8(2) . .
O1 Ga1 Ga2 C2 -108.9(2) 8 .
C1 Ga1 Ga2 O2 124.07(19) . 8
N1 Ga1 Ga2 O2 -93.09(10) . 8
O1 Ga1 Ga2 O2 1.26(10) 8 8
C1 Ga1 Ga2 S1 -134.72(18) . .
N1 Ga1 Ga2 S1 8.13(8) . .
O1 Ga1 Ga2 S1 102.48(7) 8 .
O2 Ga2 C2 Si22 -153.09(15) 8 .
S1 Ga2 C2 Si22 99.32(16) . .
Ga1 Ga2 C2 Si22 -46.5(3) . .
O2 Ga2 C2 Si21 70.56(18) 8 .
S1 Ga2 C2 Si21 -37.03(19) . .
Ga1 Ga2 C2 Si21 177.10(5) . .
Si22 C2 Si21 C213 -168.8(2) . .
Ga2 C2 Si21 C213 -37.5(3) . .
Si22 C2 Si21 C212 70.9(3) . .
Ga2 C2 Si21 C212 -157.9(2) . .
Si22 C2 Si21 C211 -50.5(3) . .
Ga2 C2 Si21 C211 80.8(2) . .
Si21 C2 Si22 C222 87.8(3) . .
Ga2 C2 Si22 C222 -45.6(3) . .
Si21 C2 Si22 C221 -151.5(2) . .
Ga2 C2 Si22 C221 75.1(2) . .
Si21 C2 Si22 C223 -31.9(3) . .
Ga2 C2 Si22 C223 -165.4(2) . .
Ga1 O1 C11 O2 6.3(4) 7_455 .
Ga1 O1 C11 C64 -171.1(2) 7_455 .
Ga2 O2 C11 O1 -7.8(4) 7_455 .
Ga2 O2 C11 C64 169.5(2) 7_455 .
C66 C61 C62 C63 -3.2(5) . .
N1 C61 C62 C63 -179.6(3) . .
C61 C62 C63 C64 1.3(5) . .
C62 C63 C64 C65 1.1(5) . .
C62 C63 C64 C11 -176.2(3) . .
O1 C11 C64 C63 179.2(3) . .
O2 C11 C64 C63 1.7(4) . .
O1 C11 C64 C65 2.0(4) . .
O2 C11 C64 C65 -175.5(3) . .
C63 C64 C65 C66 -1.4(5) . .
C11 C64 C65 C66 175.8(3) . .
C62 C61 C66 C65 2.9(5) . .
N1 C61 C66 C65 179.3(3) . .
C64 C65 C66 C61 -0.6(6) . .
C66 C61 N1 C12 108.6(4) . .
C62 C61 N1 C12 -75.0(4) . .
C66 C61 N1 Ga1 -64.1(4) . .
C62 C61 N1 Ga1 112.2(3) . .
C1 Ga1 N1 C12 158.0(2) . .
O1 Ga1 N1 C12 -92.8(3) 8 .
Ga2 Ga1 N1 C12 -4.1(3) . .
C1 Ga1 N1 C61 -29.8(2) . .
O1 Ga1 N1 C61 79.4(2) 8 .
Ga2 Ga1 N1 C61 168.13(19) . .
C61 N1 C12 N2 2.6(5) . .
Ga1 N1 C12 N2 174.8(3) . .
C61 N1 C12 S1 -177.5(2) . .
Ga1 N1 C12 S1 -5.3(4) . .
N2 C12 S1 Ga2 -168.5(2) . .
N1 C12 S1 Ga2 11.7(3) . .
C2 Ga2 S1 C12 -174.44(16) . .
O2 Ga2 S1 C12 77.62(13) 8 .
Ga1 Ga2 S1 C12 -10.90(12) . .
C34 O3 C31 C32 42.9(10) . .
O3 C31 C32 C33 -20.4(12) . .
C31 C32 C33 C34 -7.5(11) . .
C31 O3 C34 C33 -47.9(9) . .
C32 C33 C34 O3 35.1(11) . .
C44 O4 C41 C42 -6.6(8) . .
O4 C41 C42 C43 3.3(9) . .
C41 C42 C43 C44 1.1(12) . .
C42 C43 C44 O4 -5.0(13) . .
C41 O4 C44 C43 7.2(11) . .
C54 O5 C51 C52 13(2) . .
O5 C51 C52 C53 -22.0(19) . .
C51 C52 C53 C54 22(2) . .
C51 O5 C54 C53 0(2) . .
C52 C53 C54 O5 -13.5(19) . .
C54A O5A C51A C52A 4(2) . .
O5A C51A C52A C53A -12(4) . .
C51A C52A C53A C54A 14(4) . .
C52A C53A C54A O5A -11(4) . .
C51A O5A C54A C53A 5(3) . .
C740 O7 C710 C720 34(2) . .
O7 C710 C720 C730 -7(3) . .
C710 C720 C730 C740 -21(3) . .
C710 O7 C740 C730 -47(2) . .
C720 C730 C740 O7 38(2) . .
C640 O6 C610 C620 1(2) . .
O6 C610 C620 C630 -11(2) . .
C610 C620 C630 C640 15(2) . .
C620 C630 C640 O6 -14(2) . .
C610 O6 C640 C630 9(3) . .
